data_7711237
loop_
_publ_author_name
'Hejda, Martin'
'Zechovsk\'y, Jan'
'Kreml\'a\<cek, V\'it'
'Erben, Milan'
'Rychagova, Elena A.'
'Jambor, Roman'
'R\%u\<zi\<cka, Ale\<s'
'Ketkov, Sergey Yu.'
'Dost\'al, Libor'

_publ_section_title
;
 Beyond simple hetero Diels-Alder Cycloadditions. A New Type of
 Element-Ligand Cooperativity at N,C,N-coordinated Arsinidene and
 Stibinidene Centres in the Reaction with an Electron Deficient Alkyne.
;
_journal_name_full 'Dalton Transactions'
_journal_paper_doi 10.1039/D2DT02499C
_journal_year 2022
_chemical_formula_moiety 'C38 H45 N2 O4 Sb, C6 H6'
_chemical_formula_sum 'C44 H51 N2 O4 Sb'
_chemical_formula_weight 793.61
_space_group_crystal_system triclinic
_space_group_IT_number 2
_space_group_name_Hall '-P 1'
_space_group_name_H-M_alt 'P -1'
_atom_sites_solution_hydrogens geom
_audit_creation_method SHELXL-2017/1
_audit_update_record
;
2022-09-12 deposited with the CCDC.	2022-09-13 downloaded from the CCDC.
;
_cell_angle_alpha 76.875(2)
_cell_angle_beta 87.983(2)
_cell_angle_gamma 77.437(2)
_cell_formula_units_Z 2
_cell_length_a 8.7928(3)
_cell_length_b 11.5342(4)
_cell_length_c 20.5702(7)
_cell_measurement_reflns_used 69042
_cell_measurement_temperature 150(2)
_cell_measurement_theta_max 27.5
_cell_measurement_theta_min 1
_cell_volume 1982.82(12)
_computing_cell_refinement 'APEX3 v2018.1-0 (Bruker AXS)'
_computing_data_collection 'Bruker Instrument Service vV6.2.3'
_computing_data_reduction 'SAINT V8.38A (Bruker AXS Inc., 2016)'
_computing_molecular_graphics 'Bruker SHELXTL'
_computing_publication_material 'Bruker SHELXTL'
_computing_structure_refinement 'SHELXL-2017/1 (Sheldrick, 2017)'
_computing_structure_solution 'SHELXT 2014/5 (Sheldrick, 2014)'
_diffrn_ambient_temperature 150(2)
_diffrn_detector_area_resol_mean 10.4167
_diffrn_measured_fraction_theta_full 0.999
_diffrn_measured_fraction_theta_max 0.997
_diffrn_measurement_device_type 'Bruker D8 - Venture'
_diffrn_measurement_method '\f and \w scans to fill the Ewald sphere'
_diffrn_radiation_type MoK\a
_diffrn_radiation_wavelength 0.71073
_diffrn_reflns_av_R_equivalents 0.0605
_diffrn_reflns_av_unetI/netI 0.0324
_diffrn_reflns_Laue_measured_fraction_full 0.999
_diffrn_reflns_Laue_measured_fraction_max 0.997
_diffrn_reflns_limit_h_max 11
_diffrn_reflns_limit_h_min -11
_diffrn_reflns_limit_k_max 15
_diffrn_reflns_limit_k_min -14
_diffrn_reflns_limit_l_max 26
_diffrn_reflns_limit_l_min -26
_diffrn_reflns_number 69042
_diffrn_reflns_point_group_measured_fraction_full 0.999
_diffrn_reflns_point_group_measured_fraction_max 0.997
_diffrn_reflns_theta_full 25.242
_diffrn_reflns_theta_max 27.573
_diffrn_reflns_theta_min 2.309
_diffrn_source 'sealed X-ray tube'
_exptl_absorpt_coefficient_mu 0.739
_exptl_absorpt_correction_T_max 0.7456
_exptl_absorpt_correction_T_min 0.4965
_exptl_absorpt_correction_type multi-scan
_exptl_absorpt_process_details
;
SADABS-2016/2 - Bruker AXS area detector
scaling and absorption correction
;
_exptl_crystal_colour green
_exptl_crystal_density_diffrn 1.329
_exptl_crystal_description plate
_exptl_crystal_F_000 824
_exptl_crystal_size_max 0.593
_exptl_crystal_size_mid 0.255
_exptl_crystal_size_min 0.069
_refine_diff_density_max 0.603
_refine_diff_density_min -0.565
_refine_diff_density_rms 0.072
_refine_ls_extinction_method none
_refine_ls_goodness_of_fit_ref 1.085
_refine_ls_hydrogen_treatment constr
_refine_ls_matrix_type full
_refine_ls_number_parameters 458
_refine_ls_number_reflns 9170
_refine_ls_number_restraints 402
_refine_ls_restrained_S_all 1.064
_refine_ls_R_factor_all 0.0402
_refine_ls_R_factor_gt 0.0315
_refine_ls_shift/su_max 0.002
_refine_ls_shift/su_mean 0.000
_refine_ls_structure_factor_coef Fsqd
_refine_ls_weighting_details 'w=1/[\s^2^(Fo^2^)+(0.0289P)^2^+1.3620P] where P=(Fo^2^+2Fc^2^)/3'
_refine_ls_weighting_scheme calc
_refine_ls_wR_factor_gt 0.0674
_refine_ls_wR_factor_ref 0.0702
_reflns_Friedel_coverage 0.000
_reflns_number_gt 8107
_reflns_number_total 9170
_reflns_threshold_expression 'I > 2\s(I)'
_cod_data_source_file d2dt02499c1.cif
_cod_data_source_block ld210222Sb1
_cod_database_code 7711237
_shelx_shelxl_version_number 2017/1
_shelx_space_group_comment
;
The symmetry employed for this shelxl refinement is uniquely defined
by the following loop, which should always be used as a source of
symmetry information in preference to the above space-group names.
They are only intended as comments.
;
_exptl_absorpt_special_details
;
The ratio of minimum to maximum
apparent transmission was 0.666
;

loop_
_space_group_symop_operation_xyz
'x, y, z'
'-x, -y, -z'

loop_
_atom_site_label
_atom_site_type_symbol
_atom_site_fract_x
_atom_site_fract_y
_atom_site_fract_z
_atom_site_U_iso_or_equiv
_atom_site_adp_type
_atom_site_occupancy
_atom_site_site_symmetry_order
_atom_site_calc_flag
_atom_site_refinement_flags_posn
_atom_site_refinement_flags_adp
_atom_site_refinement_flags_occupancy
_atom_site_disorder_assembly
_atom_site_disorder_group
Sb1 Sb 0.64700(2) 0.49479(2) 0.69942(2) 0.01855(5) Uani 1 1 d . . . . .
O1 O 0.5204(2) 0.10267(14) 0.69266(8) 0.0312(4) Uani 1 1 d . . . . .
N1 N 0.60757(19) 0.32821(15) 0.78337(8) 0.0150(3) Uani 1 1 d . . . . .
C1 C 0.7863(2) 0.34274(17) 0.67714(9) 0.0140(4) Uani 1 1 d . . . . .
O2 O 0.5371(2) -0.09582(15) 0.73747(9) 0.0358(4) Uani 1 1 d . . . . .
N2 N 0.78195(19) 0.56475(15) 0.60377(8) 0.0161(3) Uani 1 1 d . . . . .
C2 C 0.7852(2) 0.22537(18) 0.71671(9) 0.0153(4) Uani 1 1 d . . . . .
C3 C 0.8831(2) 0.12337(18) 0.70054(10) 0.0196(4) Uani 1 1 d . . . . .
H3 H 0.883382 0.044358 0.727150 0.023 Uiso 1 1 calc R U . . .
O3 O 0.84793(19) 0.12702(15) 0.89845(8) 0.0299(4) Uani 1 1 d . . . . .
C4 C 0.9801(2) 0.13694(19) 0.64560(11) 0.0223(4) Uani 1 1 d . . . . .
H4 H 1.045609 0.066911 0.634863 0.027 Uiso 1 1 calc R U . . .
O4 O 0.6604(2) 0.02560(16) 0.93658(8) 0.0374(4) Uani 1 1 d . . . . .
C5 C 0.9823(2) 0.25144(19) 0.60643(10) 0.0202(4) Uani 1 1 d . . . . .
H5 H 1.048808 0.259667 0.569016 0.024 Uiso 1 1 calc R U . . .
C6 C 0.8867(2) 0.35453(18) 0.62203(9) 0.0162(4) Uani 1 1 d . . . . .
C7 C 0.6823(2) 0.22240(18) 0.77318(9) 0.0159(4) Uani 1 1 d . . . . .
C9 C 0.6153(3) 0.01562(19) 0.80518(11) 0.0232(4) Uani 1 1 d . . . . .
H9 H 0.616451 -0.055022 0.839704 0.028 Uiso 1 1 calc R U . . .
C8 C 0.6688(2) 0.10586(19) 0.82021(10) 0.0202(4) Uani 1 1 d . . . . .
C10 C 0.5540(2) 0.01660(19) 0.73873(11) 0.0225(4) Uani 1 1 d . . . . .
C11 C 0.4794(4) -0.1076(3) 0.67447(15) 0.0484(8) Uani 1 1 d . . . . .
H11A H 0.552838 -0.086959 0.639035 0.073 Uiso 1 1 calc R U . . .
H11B H 0.377560 -0.052177 0.663657 0.073 Uiso 1 1 calc R U . . .
H11C H 0.468808 -0.191749 0.678240 0.073 Uiso 1 1 calc R U . . .
C12 C 0.7357(3) 0.08906(19) 0.88897(11) 0.0241(5) Uani 1 1 d . . . . .
C13 C 0.7213(4) 0.0062(3) 1.00398(13) 0.0531(8) Uani 1 1 d . . . . .
H13A H 0.830519 -0.037596 1.006350 0.080 Uiso 1 1 calc R U . . .
H13B H 0.660204 -0.041930 1.035529 0.080 Uiso 1 1 calc R U . . .
H13C H 0.714336 0.085170 1.015435 0.080 Uiso 1 1 calc R U . . .
C20 C 0.2898(3) 0.28710(19) 0.78132(11) 0.0227(4) Uani 1 1 d . . . . .
H20 H 0.375363 0.266566 0.749814 0.027 Uiso 1 1 calc R U . . .
C14 C 0.5121(2) 0.33279(18) 0.84130(10) 0.0166(4) Uani 1 1 d . . . . .
C15 C 0.3626(2) 0.30747(17) 0.84239(10) 0.0179(4) Uani 1 1 d . . . . .
C21 C 0.1791(3) 0.4050(2) 0.74614(13) 0.0377(6) Uani 1 1 d . . . . .
H21A H 0.237619 0.469554 0.732107 0.057 Uiso 1 1 calc R U . . .
H21B H 0.097220 0.429586 0.776932 0.057 Uiso 1 1 calc R U . . .
H21C H 0.131696 0.391381 0.706895 0.057 Uiso 1 1 calc R U . . .
C16 C 0.2779(3) 0.3081(2) 0.90091(11) 0.0248(5) Uani 1 1 d . . . . .
H16 H 0.177192 0.290129 0.902986 0.030 Uiso 1 1 calc R U . . .
C17 C 0.3370(3) 0.3342(2) 0.95590(11) 0.0298(5) Uani 1 1 d . . . . .
H17 H 0.278589 0.331589 0.995746 0.036 Uiso 1 1 calc R U . . .
C18 C 0.4814(3) 0.3641(2) 0.95281(11) 0.0279(5) Uani 1 1 d . . . . .
H18 H 0.520213 0.383466 0.990619 0.034 Uiso 1 1 calc R U . . .
C19 C 0.5715(2) 0.3664(2) 0.89563(10) 0.0214(4) Uani 1 1 d . . . . .
C26 C 0.8791(2) 0.47700(18) 0.58498(10) 0.0174(4) Uani 1 1 d . . . . .
H26 H 0.943678 0.493509 0.547513 0.021 Uiso 1 1 calc R U . . .
C25 C 0.8189(3) 0.3682(3) 0.95567(13) 0.0385(6) Uani 1 1 d . . . . .
H25A H 0.837052 0.279233 0.970084 0.058 Uiso 1 1 calc R U . . .
H25B H 0.762267 0.405339 0.990323 0.058 Uiso 1 1 calc R U . . .
H25C H 0.919125 0.392834 0.948168 0.058 Uiso 1 1 calc R U . . .
C24 C 0.6856(3) 0.5514(2) 0.87129(12) 0.0335(5) Uani 1 1 d . . . . .
H24A H 0.783027 0.580508 0.866148 0.050 Uiso 1 1 calc R U . . .
H24B H 0.623332 0.583814 0.906187 0.050 Uiso 1 1 calc R U . . .
H24C H 0.626790 0.579119 0.828981 0.050 Uiso 1 1 calc R U . . .
C23 C 0.7230(3) 0.4105(2) 0.89107(11) 0.0271(5) Uani 1 1 d . . . . .
H23 H 0.787070 0.379050 0.855112 0.032 Uiso 1 1 calc R U . . .
C22 C 0.2052(3) 0.1823(2) 0.79786(14) 0.0400(6) Uani 1 1 d . . . . .
H22A H 0.174727 0.164508 0.756391 0.060 Uiso 1 1 calc R U . . .
H22B H 0.111867 0.205027 0.823576 0.060 Uiso 1 1 calc R U . . .
H22C H 0.274390 0.109757 0.824266 0.060 Uiso 1 1 calc R U . . .
C27 C 0.7702(2) 0.68861(18) 0.56716(10) 0.0172(4) Uani 1 1 d . . . . .
C28 C 0.8589(2) 0.76082(19) 0.58820(10) 0.0207(4) Uani 1 1 d . . . . .
C29 C 0.8398(3) 0.8821(2) 0.55297(11) 0.0267(5) Uani 1 1 d . . . . .
H29 H 0.898859 0.933152 0.565968 0.032 Uiso 1 1 calc R U . . .
C30 C 0.7366(3) 0.9289(2) 0.49966(11) 0.0285(5) Uani 1 1 d . . . . .
H30 H 0.724781 1.011737 0.476565 0.034 Uiso 1 1 calc R U . . .
C31 C 0.6505(3) 0.8557(2) 0.47977(11) 0.0262(5) Uani 1 1 d . . . . .
H31 H 0.580323 0.888783 0.442822 0.031 Uiso 1 1 calc R U . . .
C32 C 0.6649(2) 0.73427(19) 0.51307(10) 0.0204(4) Uani 1 1 d . . . . .
C33 C 0.9722(3) 0.7120(2) 0.64699(11) 0.0266(5) Uani 1 1 d . . . . .
H33 H 0.974684 0.622904 0.662725 0.032 Uiso 1 1 calc R U . . .
C34 C 1.1364(3) 0.7252(3) 0.62704(17) 0.0539(8) Uani 1 1 d . . . . .
H34A H 1.171254 0.681317 0.591739 0.081 Uiso 1 1 calc R U . . .
H34B H 1.206553 0.691013 0.665887 0.081 Uiso 1 1 calc R U . . .
H34C H 1.137447 0.811652 0.610596 0.081 Uiso 1 1 calc R U . . .
C35 C 0.9163(4) 0.7720(3) 0.70440(14) 0.0562(9) Uani 1 1 d . . . . .
H35A H 0.912115 0.859687 0.690434 0.084 Uiso 1 1 calc R U . . .
H35B H 0.988588 0.736485 0.742460 0.084 Uiso 1 1 calc R U . . .
H35C H 0.812181 0.758467 0.717435 0.084 Uiso 1 1 calc R U . . .
C36 C 0.5730(3) 0.6548(2) 0.48874(11) 0.0263(5) Uani 1 1 d . . . . .
H36 H 0.573415 0.581180 0.525486 0.032 Uiso 1 1 calc R U . . .
C37 C 0.6512(3) 0.6114(2) 0.42839(13) 0.0348(6) Uani 1 1 d . . . . .
H37A H 0.591057 0.559545 0.413651 0.052 Uiso 1 1 calc R U . . .
H37B H 0.757205 0.564752 0.440820 0.052 Uiso 1 1 calc R U . . .
H37C H 0.655367 0.682122 0.392016 0.052 Uiso 1 1 calc R U . . .
C38 C 0.4037(3) 0.7187(3) 0.47188(14) 0.0392(6) Uani 1 1 d . . . . .
H38A H 0.399142 0.784172 0.431711 0.059 Uiso 1 1 calc R U . . .
H38B H 0.357641 0.753243 0.509240 0.059 Uiso 1 1 calc R U . . .
H38C H 0.345428 0.659763 0.463838 0.059 Uiso 1 1 calc R U . . .
C39 C 0.0838(2) -0.34108(19) 0.88215(10) 0.0589(9) Uani 1 1 d G . . . .
H39 H 0.038829 -0.408027 0.902572 0.071 Uiso 1 1 calc R U . . .
C40 C 0.0077(2) -0.2231(2) 0.88446(10) 0.0689(11) Uani 1 1 d G . . . .
H40 H -0.089177 -0.209430 0.906459 0.083 Uiso 1 1 calc R U . . .
C41 C 0.0735(2) -0.12517(16) 0.85458(12) 0.0619(9) Uani 1 1 d G . . . .
H41 H 0.021508 -0.044539 0.856158 0.074 Uiso 1 1 calc R U . . .
C42 C 0.2153(2) -0.14519(15) 0.82239(13) 0.0734(12) Uani 1 1 d G . . . .
H42 H 0.260199 -0.078244 0.801970 0.088 Uiso 1 1 calc R U . . .
C43 C 0.2913(2) -0.26316(18) 0.82008(12) 0.0667(10) Uani 1 1 d G . . . .
H43 H 0.388207 -0.276840 0.798084 0.080 Uiso 1 1 calc R U . . .
C44 C 0.2256(2) -0.36111(13) 0.84996(11) 0.0487(7) Uani 1 1 d G . . . .
H44 H 0.277524 -0.441733 0.848384 0.058 Uiso 1 1 calc R U . . .

loop_
_atom_site_aniso_label
_atom_site_aniso_U_11
_atom_site_aniso_U_22
_atom_site_aniso_U_33
_atom_site_aniso_U_23
_atom_site_aniso_U_13
_atom_site_aniso_U_12
Sb1 0.02056(7) 0.01586(7) 0.02077(7) -0.00893(5) 0.00199(5) -0.00248(5)
O1 0.0439(10) 0.0227(8) 0.0278(9) -0.0033(7) -0.0042(7) -0.0108(7)
N1 0.0165(8) 0.0166(8) 0.0132(8) -0.0046(6) 0.0018(6) -0.0052(6)
C1 0.0147(9) 0.0156(9) 0.0139(9) -0.0062(7) 0.0013(7) -0.0054(7)
O2 0.0515(11) 0.0211(8) 0.0375(10) -0.0050(7) -0.0096(8) -0.0140(8)
N2 0.0196(8) 0.0157(8) 0.0141(8) -0.0024(6) 0.0011(6) -0.0073(7)
C2 0.0157(9) 0.0174(9) 0.0148(9) -0.0066(7) 0.0006(7) -0.0048(7)
C3 0.0215(10) 0.0145(9) 0.0234(10) -0.0053(8) 0.0016(8) -0.0044(8)
O3 0.0307(9) 0.0340(9) 0.0254(8) -0.0067(7) -0.0030(7) -0.0068(7)
C4 0.0220(10) 0.0197(10) 0.0271(11) -0.0124(9) 0.0056(9) -0.0018(8)
O4 0.0540(11) 0.0383(10) 0.0196(8) 0.0025(7) 0.0020(8) -0.0189(9)
C5 0.0180(10) 0.0250(10) 0.0202(10) -0.0095(8) 0.0068(8) -0.0065(8)
C6 0.0173(9) 0.0189(10) 0.0149(9) -0.0066(7) 0.0017(7) -0.0060(8)
C7 0.0179(9) 0.0169(9) 0.0141(9) -0.0034(7) -0.0012(7) -0.0062(8)
C9 0.0254(11) 0.0180(10) 0.0241(11) -0.0004(8) 0.0030(9) -0.0052(8)
C8 0.0201(10) 0.0181(10) 0.0206(10) -0.0024(8) 0.0040(8) -0.0027(8)
C10 0.0202(10) 0.0212(10) 0.0274(11) -0.0066(9) 0.0043(9) -0.0065(8)
C11 0.072(2) 0.0318(14) 0.0466(16) -0.0082(12) -0.0203(15) -0.0194(14)
C12 0.0302(12) 0.0196(10) 0.0195(10) -0.0021(8) 0.0013(9) -0.0017(9)
C13 0.083(2) 0.0551(19) 0.0196(12) 0.0072(12) -0.0032(13) -0.0265(17)
C20 0.0219(11) 0.0229(11) 0.0266(11) -0.0092(9) 0.0008(9) -0.0080(9)
C14 0.0191(10) 0.0155(9) 0.0153(9) -0.0043(7) 0.0038(8) -0.0032(8)
C15 0.0193(10) 0.0134(9) 0.0209(10) -0.0034(8) 0.0024(8) -0.0043(8)
C21 0.0380(14) 0.0350(14) 0.0384(14) -0.0106(11) -0.0142(12) 0.0004(11)
C16 0.0230(11) 0.0238(11) 0.0293(11) -0.0068(9) 0.0098(9) -0.0088(9)
C17 0.0342(13) 0.0357(13) 0.0214(11) -0.0095(10) 0.0150(9) -0.0105(10)
C18 0.0333(12) 0.0364(13) 0.0185(10) -0.0126(9) 0.0057(9) -0.0108(10)
C19 0.0213(10) 0.0256(11) 0.0194(10) -0.0089(8) 0.0023(8) -0.0060(8)
C26 0.0189(10) 0.0236(10) 0.0124(9) -0.0058(8) 0.0034(7) -0.0086(8)
C25 0.0363(14) 0.0510(16) 0.0336(14) -0.0172(12) -0.0054(11) -0.0121(12)
C24 0.0375(14) 0.0400(14) 0.0311(13) -0.0154(11) 0.0057(10) -0.0189(11)
C23 0.0251(11) 0.0400(13) 0.0225(11) -0.0163(10) 0.0031(9) -0.0116(10)
C22 0.0445(15) 0.0389(15) 0.0472(16) -0.0145(12) 0.0004(12) -0.0266(12)
C27 0.0202(10) 0.0165(9) 0.0148(9) -0.0019(7) 0.0044(8) -0.0064(8)
C28 0.0255(11) 0.0201(10) 0.0181(10) -0.0047(8) 0.0011(8) -0.0078(8)
C29 0.0360(13) 0.0197(11) 0.0275(11) -0.0054(9) 0.0009(10) -0.0124(9)
C30 0.0380(13) 0.0178(10) 0.0266(12) 0.0006(9) 0.0024(10) -0.0056(9)
C31 0.0252(11) 0.0280(12) 0.0211(11) 0.0009(9) -0.0013(9) -0.0034(9)
C32 0.0204(10) 0.0243(11) 0.0168(10) -0.0033(8) 0.0024(8) -0.0074(8)
C33 0.0334(12) 0.0237(11) 0.0249(11) -0.0024(9) -0.0065(9) -0.0126(9)
C34 0.0349(15) 0.063(2) 0.0575(19) 0.0106(16) -0.0106(14) -0.0199(14)
C35 0.077(2) 0.060(2) 0.0318(15) -0.0205(14) -0.0187(15) -0.0009(17)
C36 0.0276(12) 0.0324(12) 0.0213(11) -0.0022(9) -0.0030(9) -0.0148(10)
C37 0.0361(14) 0.0413(14) 0.0341(13) -0.0159(11) -0.0014(11) -0.0152(11)
C38 0.0255(12) 0.0547(17) 0.0393(15) -0.0081(13) -0.0021(11) -0.0146(12)
C39 0.059(2) 0.066(2) 0.0473(18) 0.0166(16) -0.0218(15) -0.0297(17)
C40 0.0375(17) 0.114(3) 0.0367(17) 0.0000(19) -0.0034(13) 0.0054(18)
C41 0.060(2) 0.0509(19) 0.075(2) -0.0329(18) -0.0042(17) 0.0073(16)
C42 0.0478(19) 0.0386(17) 0.139(4) -0.030(2) 0.004(2) -0.0093(15)
C43 0.0504(19) 0.0365(17) 0.105(3) -0.0103(18) 0.0148(19) 0.0004(14)
C44 0.065(2) 0.0322(14) 0.0462(17) -0.0066(12) -0.0138(15) -0.0058(13)

loop_
_atom_type_symbol
_atom_type_description
_atom_type_scat_dispersion_real
_atom_type_scat_dispersion_imag
_atom_type_scat_source
C C 0.0033 0.0016 'International Tables Vol C Tables 4.2.6.8 and 6.1.1.4'
H H 0.0000 0.0000 'International Tables Vol C Tables 4.2.6.8 and 6.1.1.4'
N N 0.0061 0.0033 'International Tables Vol C Tables 4.2.6.8 and 6.1.1.4'
O O 0.0106 0.0060 'International Tables Vol C Tables 4.2.6.8 and 6.1.1.4'
Sb Sb -0.5866 1.5461 'International Tables Vol C Tables 4.2.6.8 and 6.1.1.4'

loop_
_geom_angle_atom_site_label_1
_geom_angle_atom_site_label_2
_geom_angle_atom_site_label_3
_geom_angle
_geom_angle_site_symmetry_1
_geom_angle_site_symmetry_3
_geom_angle_publ_flag
C1 Sb1 N2 74.23(7) . . ?
C1 Sb1 N1 73.50(7) . . ?
N2 Sb1 N1 147.66(6) . . ?
C7 N1 C14 119.68(16) . . ?
C7 N1 Sb1 113.44(13) . . ?
C14 N1 Sb1 126.88(12) . . ?
C6 C1 C2 119.27(17) . . ?
C6 C1 Sb1 119.84(14) . . ?
C2 C1 Sb1 120.88(14) . . ?
C10 O2 C11 114.94(18) . . ?
C26 N2 C27 119.82(17) . . ?
C26 N2 Sb1 112.34(13) . . ?
C27 N2 Sb1 127.82(13) . . ?
C3 C2 C1 119.46(18) . . ?
C3 C2 C7 125.10(18) . . ?
C1 C2 C7 115.42(17) . . ?
C4 C3 C2 120.33(19) . . ?
C4 C3 H3 119.8 . . ?
C2 C3 H3 119.8 . . ?
C5 C4 C3 120.75(19) . . ?
C5 C4 H4 119.6 . . ?
C3 C4 H4 119.6 . . ?
C12 O4 C13 115.0(2) . . ?
C4 C5 C6 119.86(19) . . ?
C4 C5 H5 120.1 . . ?
C6 C5 H5 120.1 . . ?
C5 C6 C1 120.31(18) . . ?
C5 C6 C26 124.60(18) . . ?
C1 C6 C26 115.09(17) . . ?
N1 C7 C2 116.52(17) . . ?
N1 C7 C8 121.33(18) . . ?
C2 C7 C8 122.04(17) . . ?
C8 C9 C10 125.15(19) . . ?
C8 C9 H9 117.4 . . ?
C10 C9 H9 117.4 . . ?
C9 C8 C7 126.15(19) . . ?
C9 C8 C12 119.16(19) . . ?
C7 C8 C12 114.49(18) . . ?
O1 C10 O2 123.5(2) . . ?
O1 C10 C9 127.0(2) . . ?
O2 C10 C9 109.42(18) . . ?
O2 C11 H11A 109.5 . . ?
O2 C11 H11B 109.5 . . ?
H11A C11 H11B 109.5 . . ?
O2 C11 H11C 109.5 . . ?
H11A C11 H11C 109.5 . . ?
H11B C11 H11C 109.5 . . ?
O3 C12 O4 124.6(2) . . ?
O3 C12 C8 122.5(2) . . ?
O4 C12 C8 112.91(19) . . ?
O4 C13 H13A 109.5 . . ?
O4 C13 H13B 109.5 . . ?
H13A C13 H13B 109.5 . . ?
O4 C13 H13C 109.5 . . ?
H13A C13 H13C 109.5 . . ?
H13B C13 H13C 109.5 . . ?
C15 C20 C22 112.72(19) . . ?
C15 C20 C21 109.69(18) . . ?
C22 C20 C21 110.6(2) . . ?
C15 C20 H20 107.9 . . ?
C22 C20 H20 107.9 . . ?
C21 C20 H20 107.9 . . ?
C15 C14 C19 121.66(18) . . ?
C15 C14 N1 120.27(17) . . ?
C19 C14 N1 118.05(18) . . ?
C16 C15 C14 117.78(19) . . ?
C16 C15 C20 120.12(19) . . ?
C14 C15 C20 122.01(18) . . ?
C20 C21 H21A 109.5 . . ?
C20 C21 H21B 109.5 . . ?
H21A C21 H21B 109.5 . . ?
C20 C21 H21C 109.5 . . ?
H21A C21 H21C 109.5 . . ?
H21B C21 H21C 109.5 . . ?
C17 C16 C15 121.5(2) . . ?
C17 C16 H16 119.2 . . ?
C15 C16 H16 119.2 . . ?
C16 C17 C18 119.8(2) . . ?
C16 C17 H17 120.1 . . ?
C18 C17 H17 120.1 . . ?
C17 C18 C19 121.7(2) . . ?
C17 C18 H18 119.2 . . ?
C19 C18 H18 119.2 . . ?
C18 C19 C14 117.40(19) . . ?
C18 C19 C23 120.73(19) . . ?
C14 C19 C23 121.78(18) . . ?
N2 C26 C6 118.46(18) . . ?
N2 C26 H26 120.8 . . ?
C6 C26 H26 120.8 . . ?
C23 C25 H25A 109.5 . . ?
C23 C25 H25B 109.5 . . ?
H25A C25 H25B 109.5 . . ?
C23 C25 H25C 109.5 . . ?
H25A C25 H25C 109.5 . . ?
H25B C25 H25C 109.5 . . ?
C23 C24 H24A 109.5 . . ?
C23 C24 H24B 109.5 . . ?
H24A C24 H24B 109.5 . . ?
C23 C24 H24C 109.5 . . ?
H24A C24 H24C 109.5 . . ?
H24B C24 H24C 109.5 . . ?
C19 C23 C25 113.6(2) . . ?
C19 C23 C24 108.93(19) . . ?
C25 C23 C24 109.1(2) . . ?
C19 C23 H23 108.4 . . ?
C25 C23 H23 108.4 . . ?
C24 C23 H23 108.4 . . ?
C20 C22 H22A 109.5 . . ?
C20 C22 H22B 109.5 . . ?
H22A C22 H22B 109.5 . . ?
C20 C22 H22C 109.5 . . ?
H22A C22 H22C 109.5 . . ?
H22B C22 H22C 109.5 . . ?
C28 C27 C32 122.23(19) . . ?
C28 C27 N2 119.20(17) . . ?
C32 C27 N2 118.51(18) . . ?
C29 C28 C27 117.53(19) . . ?
C29 C28 C33 120.11(19) . . ?
C27 C28 C33 122.37(18) . . ?
C30 C29 C28 121.2(2) . . ?
C30 C29 H29 119.4 . . ?
C28 C29 H29 119.4 . . ?
C29 C30 C31 120.2(2) . . ?
C29 C30 H30 119.9 . . ?
C31 C30 H30 119.9 . . ?
C30 C31 C32 121.0(2) . . ?
C30 C31 H31 119.5 . . ?
C32 C31 H31 119.5 . . ?
C31 C32 C27 117.83(19) . . ?
C31 C32 C36 119.91(19) . . ?
C27 C32 C36 122.21(19) . . ?
C34 C33 C35 111.5(2) . . ?
C34 C33 C28 111.7(2) . . ?
C35 C33 C28 110.9(2) . . ?
C34 C33 H33 107.5 . . ?
C35 C33 H33 107.5 . . ?
C28 C33 H33 107.5 . . ?
C33 C34 H34A 109.5 . . ?
C33 C34 H34B 109.5 . . ?
H34A C34 H34B 109.5 . . ?
C33 C34 H34C 109.5 . . ?
H34A C34 H34C 109.5 . . ?
H34B C34 H34C 109.5 . . ?
C33 C35 H35A 109.5 . . ?
C33 C35 H35B 109.5 . . ?
H35A C35 H35B 109.5 . . ?
C33 C35 H35C 109.5 . . ?
H35A C35 H35C 109.5 . . ?
H35B C35 H35C 109.5 . . ?
C32 C36 C38 112.7(2) . . ?
C32 C36 C37 110.52(19) . . ?
C38 C36 C37 110.1(2) . . ?
C32 C36 H36 107.8 . . ?
C38 C36 H36 107.8 . . ?
C37 C36 H36 107.8 . . ?
C36 C37 H37A 109.5 . . ?
C36 C37 H37B 109.5 . . ?
H37A C37 H37B 109.5 . . ?
C36 C37 H37C 109.5 . . ?
H37A C37 H37C 109.5 . . ?
H37B C37 H37C 109.5 . . ?
C36 C38 H38A 109.5 . . ?
C36 C38 H38B 109.5 . . ?
H38A C38 H38B 109.5 . . ?
C36 C38 H38C 109.5 . . ?
H38A C38 H38C 109.5 . . ?
H38B C38 H38C 109.5 . . ?
C40 C39 C44 120.0 . . ?
C40 C39 H39 120.0 . . ?
C44 C39 H39 120.0 . . ?
C39 C40 C41 120.0 . . ?
C39 C40 H40 120.0 . . ?
C41 C40 H40 120.0 . . ?
C40 C41 C42 120.0 . . ?
C40 C41 H41 120.0 . . ?
C42 C41 H41 120.0 . . ?
C43 C42 C41 120.0 . . ?
C43 C42 H42 120.0 . . ?
C41 C42 H42 120.0 . . ?
C44 C43 C42 120.0 . . ?
C44 C43 H43 120.0 . . ?
C42 C43 H43 120.0 . . ?
C43 C44 C39 120.0 . . ?
C43 C44 H44 120.0 . . ?
C39 C44 H44 120.0 . . ?

loop_
_geom_bond_atom_site_label_1
_geom_bond_atom_site_label_2
_geom_bond_distance
_geom_bond_site_symmetry_2
_geom_bond_publ_flag
Sb1 C1 2.0439(19) . ?
Sb1 N2 2.3370(16) . ?
Sb1 N1 2.3526(16) . ?
O1 C10 1.198(3) . ?
N1 C7 1.312(3) . ?
N1 C14 1.438(2) . ?
C1 C6 1.412(3) . ?
C1 C2 1.414(3) . ?
O2 C10 1.343(3) . ?
O2 C11 1.453(3) . ?
N2 C26 1.297(3) . ?
N2 C27 1.439(2) . ?
C2 C3 1.397(3) . ?
C2 C7 1.446(3) . ?
C3 C4 1.393(3) . ?
C3 H3 0.9500 . ?
O3 C12 1.201(3) . ?
C4 C5 1.386(3) . ?
C4 H4 0.9500 . ?
O4 C12 1.332(3) . ?
O4 C13 1.456(3) . ?
C5 C6 1.394(3) . ?
C5 H5 0.9500 . ?
C6 C26 1.433(3) . ?
C7 C8 1.492(3) . ?
C9 C8 1.330(3) . ?
C9 C10 1.484(3) . ?
C9 H9 0.9500 . ?
C8 C12 1.506(3) . ?
C11 H11A 0.9800 . ?
C11 H11B 0.9800 . ?
C11 H11C 0.9800 . ?
C13 H13A 0.9800 . ?
C13 H13B 0.9800 . ?
C13 H13C 0.9800 . ?
C20 C15 1.516(3) . ?
C20 C22 1.523(3) . ?
C20 C21 1.532(3) . ?
C20 H20 1.0000 . ?
C14 C15 1.405(3) . ?
C14 C19 1.414(3) . ?
C15 C16 1.394(3) . ?
C21 H21A 0.9800 . ?
C21 H21B 0.9800 . ?
C21 H21C 0.9800 . ?
C16 C17 1.380(3) . ?
C16 H16 0.9500 . ?
C17 C18 1.382(3) . ?
C17 H17 0.9500 . ?
C18 C19 1.393(3) . ?
C18 H18 0.9500 . ?
C19 C23 1.518(3) . ?
C26 H26 0.9500 . ?
C25 C23 1.523(3) . ?
C25 H25A 0.9800 . ?
C25 H25B 0.9800 . ?
C25 H25C 0.9800 . ?
C24 C23 1.546(3) . ?
C24 H24A 0.9800 . ?
C24 H24B 0.9800 . ?
C24 H24C 0.9800 . ?
C23 H23 1.0000 . ?
C22 H22A 0.9800 . ?
C22 H22B 0.9800 . ?
C22 H22C 0.9800 . ?
C27 C28 1.400(3) . ?
C27 C32 1.402(3) . ?
C28 C29 1.399(3) . ?
C28 C33 1.517(3) . ?
C29 C30 1.380(3) . ?
C29 H29 0.9500 . ?
C30 C31 1.382(3) . ?
C30 H30 0.9500 . ?
C31 C32 1.393(3) . ?
C31 H31 0.9500 . ?
C32 C36 1.518(3) . ?
C33 C34 1.517(4) . ?
C33 C35 1.516(4) . ?
C33 H33 1.0000 . ?
C34 H34A 0.9800 . ?
C34 H34B 0.9800 . ?
C34 H34C 0.9800 . ?
C35 H35A 0.9800 . ?
C35 H35B 0.9800 . ?
C35 H35C 0.9800 . ?
C36 C38 1.524(3) . ?
C36 C37 1.529(3) . ?
C36 H36 1.0000 . ?
C37 H37A 0.9800 . ?
C37 H37B 0.9800 . ?
C37 H37C 0.9800 . ?
C38 H38A 0.9800 . ?
C38 H38B 0.9800 . ?
C38 H38C 0.9800 . ?
C39 C40 1.3900 . ?
C39 C44 1.3900 . ?
C39 H39 0.9500 . ?
C40 C41 1.3900 . ?
C40 H40 0.9500 . ?
C41 C42 1.3900 . ?
C41 H41 0.9500 . ?
C42 C43 1.3900 . ?
C42 H42 0.9500 . ?
C43 C44 1.3900 . ?
C43 H43 0.9500 . ?
C44 H44 0.9500 . ?
